data_4317343
loop_
_publ_author_name
'Md Hosnay Mobarok'
'Okemona Oke'
'Michael J. Ferguson'
'Robert McDonald'
'Martin Cowie'

_publ_section_title
;
 Multiple Silicon-Hydrogen Bond Activations at Adjacent Rhodium and
 Iridium Centers
;
_journal_name_full 'Inorganic Chemistry'
_journal_page_first 11556
_journal_page_last 11572
_journal_paper_doi 10.1021/ic1017196
_journal_volume 49
_journal_year 2010
_chemical_formula_moiety 'C77 H66 Ir O3 P4 Rh Si2, 1.5(C6 H6)'
_chemical_formula_sum 'C86 H75 Ir O3 P4 Rh Si2'
_chemical_formula_weight 1631.63
_chemical_name_systematic
; 
 ? 
;
_space_group_IT_number 2
_symmetry_cell_setting triclinic
_symmetry_space_group_name_Hall '-P 1'
_symmetry_space_group_name_H-M 'P -1'
_atom_sites_solution_hydrogens geom
_atom_sites_solution_primary direct
_atom_sites_solution_secondary difmap
_audit_creation_method SHELXL-97
_cell_angle_alpha 97.730(4)
_cell_angle_beta 104.590(4)
_cell_angle_gamma 113.895(4)
_cell_formula_units_Z 2
_cell_length_a 13.3971(6)
_cell_length_b 15.8618(7)
_cell_length_c 20.9238(12)
_cell_measurement_reflns_used 43
_cell_measurement_temperature 213(2)
_cell_measurement_theta_max 28.99
_cell_measurement_theta_min 27.17
_cell_volume 3791.0(4)
_computing_cell_refinement 'Siemens XSCANS'
_computing_data_collection 'Siemens XSCANS'
_computing_data_reduction 'Siemens SHELXTL'
_computing_molecular_graphics 'Siemens SHELXTL'
_computing_publication_material 'Siemens SHELXTL'
_computing_structure_refinement 'SHELXL-97 (Sheldrick, 2008)'
_computing_structure_solution 'Siemens SHELXTL'
_diffrn_ambient_temperature 213(2)
_diffrn_measured_fraction_theta_full 0.961
_diffrn_measured_fraction_theta_max 0.961
_diffrn_measurement_method '2\q/\w scans'
_diffrn_radiation_monochromator graphite
_diffrn_radiation_source 'fine-focus sealed tube'
_diffrn_radiation_type CuK\a
_diffrn_radiation_wavelength 1.54178
_diffrn_reflns_av_R_equivalents 0.0761
_diffrn_reflns_av_sigmaI/netI 0.0451
_diffrn_reflns_limit_h_max 14
_diffrn_reflns_limit_h_min 0
_diffrn_reflns_limit_k_max 15
_diffrn_reflns_limit_k_min -16
_diffrn_reflns_limit_l_max 22
_diffrn_reflns_limit_l_min -22
_diffrn_reflns_number 10485
_diffrn_reflns_theta_full 57.50
_diffrn_reflns_theta_max 57.50
_diffrn_reflns_theta_min 2.26
_exptl_absorpt_coefficient_mu 6.587
_exptl_absorpt_correction_T_max 0.6208
_exptl_absorpt_correction_T_min 0.2198
_exptl_absorpt_correction_type empirical
_exptl_absorpt_process_details 'Siemens XPREP'
_exptl_crystal_colour yellow
_exptl_crystal_density_diffrn 1.429
_exptl_crystal_density_method 'not measured'
_exptl_crystal_description prism
_exptl_crystal_F_000 1650
_exptl_crystal_size_max 0.33
_exptl_crystal_size_mid 0.12
_exptl_crystal_size_min 0.08
_refine_diff_density_max 1.981
_refine_diff_density_min -2.350
_refine_diff_density_rms 0.128
_refine_ls_extinction_method none
_refine_ls_goodness_of_fit_ref 1.046
_refine_ls_hydrogen_treatment mixed
_refine_ls_matrix_type full
_refine_ls_number_parameters 877
_refine_ls_number_reflns 9993
_refine_ls_number_restraints 10
_refine_ls_restrained_S_all 1.046
_refine_ls_R_factor_all 0.0638
_refine_ls_R_factor_gt 0.0531
_refine_ls_shift/su_max 0.041
_refine_ls_shift/su_mean 0.005
_refine_ls_structure_factor_coef Fsqd
_refine_ls_weighting_details 'calc w=1/[\s^2^(Fo^2^)+(0.0872P)^2^+12.4713P] where P=(Fo^2^+2Fc^2^)/3'
_refine_ls_weighting_scheme calc
_refine_ls_wR_factor_gt 0.1383
_refine_ls_wR_factor_ref 0.1462
_reflns_number_gt 8438
_reflns_number_total 9993
_reflns_threshold_expression I>2\s(I)
_cod_data_source_file ic1017196_si_002_6.cif
_cod_data_source_block compound12
_cod_depositor_comments
;
The following automatic conversions were performed:

'_symmetry_cell_setting' value 'Triclinic' changed to 'triclinic'
according to the built-in table from CIF Core dictionary named
'cif_core.dic' version 2.4.1 from 2010-06-29.

Automatic conversion script
Id: cif_fix_values 1646 2011-03-28 12:23:43Z adriana 
;
_cod_original_cell_volume 3791.0(3)
_cod_database_code 4317343

loop_
_symmetry_equiv_pos_as_xyz
'x, y, z'
'-x, -y, -z'

loop_
_atom_site_label
_atom_site_type_symbol
_atom_site_fract_x
_atom_site_fract_y
_atom_site_fract_z
_atom_site_U_iso_or_equiv
_atom_site_adp_type
_atom_site_occupancy
_atom_site_symmetry_multiplicity
_atom_site_calc_flag
_atom_site_refinement_flags
_atom_site_disorder_assembly
_atom_site_disorder_group
Ir Ir -0.00151(3) 0.31432(2) 0.304192(16) 0.03085(13) Uani 1 1 d D . .
H1 H 0.095(3) 0.287(4) 0.285(3) 0.050 Uiso 1 1 d D . .
Rh Rh -0.09490(4) 0.35346(4) 0.17952(3) 0.02669(16) Uani 1 1 d . . .
P1 P 0.17507(16) 0.45163(14) 0.33128(10) 0.0299(4) Uani 1 1 d . . .
P2 P 0.06659(17) 0.50586(14) 0.20612(10) 0.0323(5) Uani 1 1 d . . .
P3 P 0.02508(17) 0.22205(14) 0.37444(10) 0.0317(5) Uani 1 1 d . . .
P4 P -0.00895(18) 0.01622(15) 0.37999(11) 0.0392(5) Uani 1 1 d . . .
Si1 Si -0.18347(17) 0.21524(15) 0.22096(11) 0.0325(5) Uani 1 1 d . . .
Si2 Si -0.21047(19) 0.34487(17) 0.06841(11) 0.0377(5) Uani 1 1 d . . .
H2 H -0.1578 0.3952 0.0525 0.045 Uiso 1 1 calc R . .
O1 O -0.0946(6) 0.4198(5) 0.3859(3) 0.0564(17) Uani 1 1 d . . .
O2 O -0.2276(6) 0.4380(5) 0.2420(3) 0.0570(17) Uani 1 1 d . . .
O3 O -0.0095(6) 0.2439(5) 0.0962(3) 0.0575(17) Uani 1 1 d . . .
C1 C -0.0603(7) 0.3798(6) 0.3553(4) 0.042(2) Uani 1 1 d . . .
C2 C -0.1806(7) 0.4039(6) 0.2176(4) 0.042(2) Uani 1 1 d . . .
C3 C -0.0429(7) 0.2835(6) 0.1287(4) 0.041(2) Uani 1 1 d . . .
C4 C 0.1494(7) 0.5459(6) 0.2980(4) 0.0341(18) Uani 1 1 d . . .
H4A H 0.1073 0.5670 0.3231 0.041 Uiso 1 1 calc R . .
H4B H 0.2244 0.6011 0.3065 0.041 Uiso 1 1 calc R . .
C5 C -0.0523(7) 0.0931(5) 0.3321(4) 0.0365(19) Uani 1 1 d . . .
H5A H -0.0409 0.0832 0.2878 0.044 Uiso 1 1 calc R . .
H5B H -0.1354 0.0716 0.3229 0.044 Uiso 1 1 calc R . .
C11 C 0.2491(6) 0.5110(5) 0.4225(4) 0.0308(17) Uani 1 1 d . . .
C12 C 0.2195(7) 0.5750(6) 0.4557(4) 0.043(2) Uani 1 1 d . . .
H12 H 0.1692 0.5948 0.4296 0.052 Uiso 1 1 calc R . .
C13 C 0.2634(8) 0.6105(7) 0.5277(5) 0.054(2) Uani 1 1 d . . .
H13 H 0.2433 0.6541 0.5493 0.065 Uiso 1 1 calc R . .
C14 C 0.3365(8) 0.5804(7) 0.5660(5) 0.054(2) Uani 1 1 d . . .
H14 H 0.3653 0.6026 0.6140 0.064 Uiso 1 1 calc R . .
C15 C 0.3666(8) 0.5187(7) 0.5340(4) 0.048(2) Uani 1 1 d . . .
H15 H 0.4172 0.4993 0.5602 0.058 Uiso 1 1 calc R . .
C16 C 0.3235(7) 0.4836(6) 0.4629(4) 0.041(2) Uani 1 1 d . . .
H16 H 0.3453 0.4408 0.4420 0.049 Uiso 1 1 calc R . .
C21 C 0.2900(6) 0.4484(6) 0.3013(4) 0.0329(18) Uani 1 1 d . . .
C22 C 0.4038(7) 0.5194(6) 0.3312(4) 0.045(2) Uani 1 1 d . . .
H22 H 0.4226 0.5700 0.3685 0.054 Uiso 1 1 calc R . .
C23 C 0.4906(8) 0.5172(8) 0.3072(5) 0.057(3) Uani 1 1 d . . .
H23 H 0.5679 0.5640 0.3295 0.068 Uiso 1 1 calc R . .
C24 C 0.4626(8) 0.4456(8) 0.2500(5) 0.059(3) Uani 1 1 d . . .
H24 H 0.5205 0.4456 0.2323 0.070 Uiso 1 1 calc R . .
C25 C 0.3509(8) 0.3751(7) 0.2194(5) 0.055(2) Uani 1 1 d . . .
H25 H 0.3327 0.3256 0.1816 0.066 Uiso 1 1 calc R . .
C26 C 0.2633(7) 0.3762(6) 0.2442(4) 0.0386(19) Uani 1 1 d . . .
H26 H 0.1864 0.3283 0.2223 0.046 Uiso 1 1 calc R . .
C31 C 0.0307(7) 0.6036(5) 0.1923(4) 0.0353(19) Uani 1 1 d . . .
C32 C 0.0294(8) 0.6315(7) 0.1322(5) 0.050(2) Uani 1 1 d . . .
H32 H 0.0533 0.6037 0.1003 0.060 Uiso 1 1 calc R . .
C33 C -0.0064(9) 0.6999(7) 0.1182(6) 0.063(3) Uani 1 1 d . . .
H33 H -0.0068 0.7182 0.0773 0.075 Uiso 1 1 calc R . .
C34 C -0.0412(10) 0.7403(8) 0.1647(6) 0.069(3) Uani 1 1 d . . .
H34 H -0.0651 0.7869 0.1556 0.083 Uiso 1 1 calc R . .
C35 C -0.0414(10) 0.7137(7) 0.2234(6) 0.064(3) Uani 1 1 d . . .
H35 H -0.0652 0.7423 0.2549 0.077 Uiso 1 1 calc R . .
C36 C -0.0067(8) 0.6445(7) 0.2377(5) 0.052(2) Uani 1 1 d . . .
H36 H -0.0088 0.6256 0.2783 0.063 Uiso 1 1 calc R . .
C41 C 0.1742(7) 0.5249(6) 0.1634(4) 0.0381(19) Uani 1 1 d . . .
C42 C 0.1412(8) 0.4699(7) 0.0963(4) 0.045(2) Uani 1 1 d . . .
H42 H 0.0655 0.4200 0.0742 0.054 Uiso 1 1 calc R . .
C43 C 0.2230(8) 0.4905(7) 0.0629(5) 0.050(2) Uani 1 1 d . . .
H43 H 0.2013 0.4536 0.0181 0.060 Uiso 1 1 calc R . .
C44 C 0.3317(9) 0.5614(8) 0.0930(5) 0.060(3) Uani 1 1 d . . .
H44 H 0.3844 0.5744 0.0689 0.072 Uiso 1 1 calc R . .
C45 C 0.3660(8) 0.6151(8) 0.1589(5) 0.062(3) Uani 1 1 d . . .
H45 H 0.4425 0.6640 0.1803 0.074 Uiso 1 1 calc R . .
C46 C 0.2869(8) 0.5967(7) 0.1940(5) 0.050(2) Uani 1 1 d . . .
H46 H 0.3105 0.6336 0.2391 0.060 Uiso 1 1 calc R . .
C51 C -0.0205(7) 0.2339(6) 0.4487(4) 0.0346(19) Uani 1 1 d . . .
C52 C 0.0361(7) 0.3225(6) 0.4975(4) 0.042(2) Uani 1 1 d . . .
H52 H 0.0960 0.3741 0.4911 0.050 Uiso 1 1 calc R . .
C53 C 0.0059(9) 0.3355(7) 0.5546(5) 0.053(2) Uani 1 1 d . . .
H53 H 0.0467 0.3951 0.5876 0.064 Uiso 1 1 calc R . .
C54 C -0.0844(11) 0.2613(8) 0.5639(5) 0.066(3) Uani 1 1 d . . .
H54 H -0.1045 0.2698 0.6034 0.079 Uiso 1 1 calc R . .
C55 C -0.1441(9) 0.1757(8) 0.5153(6) 0.063(3) Uani 1 1 d . . .
H55 H -0.2080 0.1262 0.5203 0.076 Uiso 1 1 calc R . .
C56 C -0.1115(8) 0.1606(7) 0.4584(5) 0.048(2) Uani 1 1 d . . .
H56 H -0.1514 0.1002 0.4264 0.058 Uiso 1 1 calc R . .
C61 C 0.1737(7) 0.2404(6) 0.4127(4) 0.0370(19) Uani 1 1 d . . .
C62 C 0.2422(7) 0.2497(6) 0.3709(4) 0.039(2) Uani 1 1 d . . .
H62 H 0.2108 0.2448 0.3242 0.047 Uiso 1 1 calc R . .
C63 C 0.3549(7) 0.2658(6) 0.3976(5) 0.046(2) Uani 1 1 d . . .
H63 H 0.3997 0.2717 0.3688 0.056 Uiso 1 1 calc R . .
C64 C 0.4031(8) 0.2734(7) 0.4650(5) 0.051(2) Uani 1 1 d . . .
H64 H 0.4812 0.2867 0.4831 0.061 Uiso 1 1 calc R . .
C65 C 0.3356(8) 0.2613(7) 0.5062(5) 0.049(2) Uani 1 1 d . . .
H65 H 0.3673 0.2645 0.5525 0.059 Uiso 1 1 calc R . .
C66 C 0.2218(7) 0.2445(6) 0.4800(4) 0.040(2) Uani 1 1 d . . .
H66 H 0.1766 0.2359 0.5087 0.048 Uiso 1 1 calc R . .
C71 C -0.1294(7) -0.1032(6) 0.3325(4) 0.039(2) Uani 1 1 d . . .
C72 C -0.2061(7) -0.1270(6) 0.2663(4) 0.047(2) Uani 1 1 d . . .
H72 H -0.2004 -0.0789 0.2435 0.057 Uiso 1 1 calc R . .
C73 C -0.2896(8) -0.2194(7) 0.2339(5) 0.060(3) Uani 1 1 d . . .
H73 H -0.3410 -0.2339 0.1895 0.072 Uiso 1 1 calc R . .
C74 C -0.2985(9) -0.2911(7) 0.2661(5) 0.064(3) Uani 1 1 d . . .
H74 H -0.3546 -0.3546 0.2433 0.076 Uiso 1 1 calc R . .
C75 C -0.2243(9) -0.2690(7) 0.3320(5) 0.063(3) Uani 1 1 d . . .
H75 H -0.2311 -0.3174 0.3546 0.076 Uiso 1 1 calc R . .
C76 C -0.1404(7) -0.1761(6) 0.3647(5) 0.048(2) Uani 1 1 d . . .
H76 H -0.0899 -0.1618 0.4094 0.058 Uiso 1 1 calc R . .
C81 C 0.0995(7) 0.0078(6) 0.3445(5) 0.044(2) Uani 1 1 d . . .
C82 C 0.0870(9) -0.0080(8) 0.2756(6) 0.065(3) Uani 1 1 d . . .
H82 H 0.0195 -0.0130 0.2442 0.078 Uiso 1 1 calc R . .
C83 C 0.1698(11) -0.0168(8) 0.2511(7) 0.082(4) Uani 1 1 d . . .
H83 H 0.1588 -0.0276 0.2040 0.098 Uiso 1 1 calc R . .
C84 C 0.2693(12) -0.0095(9) 0.2972(9) 0.089(4) Uani 1 1 d . . .
H84 H 0.3267 -0.0152 0.2814 0.107 Uiso 1 1 calc R . .
C85 C 0.2841(10) 0.0057(9) 0.3640(8) 0.086(4) Uani 1 1 d . . .
H85 H 0.3515 0.0097 0.3947 0.103 Uiso 1 1 calc R . .
C86 C 0.2000(9) 0.0160(7) 0.3894(6) 0.063(3) Uani 1 1 d . . .
H86 H 0.2126 0.0283 0.4368 0.076 Uiso 1 1 calc R . .
C91 C -0.2233(7) 0.0902(5) 0.1719(4) 0.0368(19) Uani 1 1 d . . .
C92 C -0.1419(8) 0.0668(7) 0.1535(4) 0.046(2) Uani 1 1 d . . .
H92 H -0.0647 0.1144 0.1666 0.056 Uiso 1 1 calc R . .
C93 C -0.1721(9) -0.0245(7) 0.1164(5) 0.055(3) Uani 1 1 d . . .
H93 H -0.1162 -0.0382 0.1044 0.067 Uiso 1 1 calc R . .
C94 C -0.2869(10) -0.0960(7) 0.0971(5) 0.066(3) Uani 1 1 d . . .
H94 H -0.3085 -0.1582 0.0722 0.079 Uiso 1 1 calc R . .
C95 C -0.3675(9) -0.0744(7) 0.1147(5) 0.058(3) Uani 1 1 d . . .
H95 H -0.4446 -0.1223 0.1013 0.069 Uiso 1 1 calc R . .
C96 C -0.3379(8) 0.0153(6) 0.1513(5) 0.049(2) Uani 1 1 d . . .
H96 H -0.3948 0.0276 0.1632 0.059 Uiso 1 1 calc R . .
C101 C -0.3201(7) 0.2024(6) 0.2381(4) 0.043(2) Uani 1 1 d . . .
C102 C -0.3390(8) 0.1859(8) 0.2980(5) 0.062(3) Uani 1 1 d . . .
H102 H -0.2825 0.1800 0.3316 0.074 Uiso 1 1 calc R . .
C103 C -0.4395(10) 0.1778(9) 0.3100(7) 0.085(4) Uani 1 1 d . . .
H103 H -0.4485 0.1687 0.3521 0.102 Uiso 1 1 calc R . .
C104 C -0.5249(10) 0.1827(8) 0.2619(7) 0.080(4) Uani 1 1 d . . .
H104 H -0.5938 0.1748 0.2698 0.096 Uiso 1 1 calc R . .
C105 C -0.5092(8) 0.1992(7) 0.2019(7) 0.070(3) Uani 1 1 d . . .
H105 H -0.5663 0.2050 0.1687 0.084 Uiso 1 1 calc R . .
C106 C -0.4092(8) 0.2073(7) 0.1900(6) 0.056(3) Uani 1 1 d . . .
H106 H -0.4010 0.2165 0.1478 0.067 Uiso 1 1 calc R . .
C111 C -0.2688(7) 0.2299(7) 0.0006(4) 0.041(2) Uani 1 1 d . . .
C112 C -0.3199(9) 0.1387(7) 0.0101(5) 0.056(3) Uani 1 1 d . . .
H112 H -0.3287 0.1326 0.0527 0.067 Uiso 1 1 calc R . .
C113 C -0.3578(9) 0.0571(7) -0.0413(6) 0.066(3) Uani 1 1 d . . .
H113 H -0.3940 -0.0034 -0.0337 0.080 Uiso 1 1 calc R . .
C114 C -0.3432(9) 0.0634(9) -0.1033(6) 0.072(3) Uani 1 1 d . . .
H114 H -0.3679 0.0077 -0.1380 0.086 Uiso 1 1 calc R . .
C115 C -0.2922(10) 0.1513(10) -0.1139(6) 0.079(4) Uani 1 1 d . . .
H115 H -0.2806 0.1567 -0.1559 0.095 Uiso 1 1 calc R . .
C116 C -0.2576(9) 0.2324(8) -0.0632(5) 0.060(3) Uani 1 1 d . . .
H116 H -0.2249 0.2922 -0.0723 0.072 Uiso 1 1 calc R . .
C121 C -0.3339(7) 0.3736(6) 0.0673(4) 0.041(2) Uani 1 1 d . . .
C122 C -0.3140(10) 0.4671(8) 0.0899(5) 0.059(3) Uani 1 1 d . . .
H122 H -0.2375 0.5164 0.1046 0.071 Uiso 1 1 calc R . .
C123 C -0.4019(11) 0.4909(9) 0.0916(6) 0.072(3) Uani 1 1 d . . .
H123 H -0.3854 0.5552 0.1067 0.086 Uiso 1 1 calc R . .
C124 C -0.5135(12) 0.4194(11) 0.0710(6) 0.091(4) Uani 1 1 d . . .
H124 H -0.5735 0.4348 0.0732 0.110 Uiso 1 1 calc R . .
C125 C -0.5387(10) 0.3258(10) 0.0472(6) 0.079(4) Uani 1 1 d . . .
H125 H -0.6156 0.2772 0.0331 0.095 Uiso 1 1 calc R . .
C126 C -0.4496(8) 0.3034(8) 0.0441(5) 0.061(3) Uani 1 1 d . . .
H126 H -0.4675 0.2394 0.0260 0.073 Uiso 1 1 calc R . .
C131 C -0.6104(16) -0.1742(14) 0.3836(12) 0.198(14) Uani 1 1 d D . .
H131 H -0.6756 -0.2035 0.3968 0.237 Uiso 1 1 calc R . .
C132 C -0.6235(15) -0.1774(16) 0.3165(11) 0.180(10) Uani 1 1 d D . .
H132 H -0.6984 -0.2056 0.2837 0.216 Uiso 1 1 calc R . .
C133 C -0.5291(19) -0.1402(16) 0.2965(9) 0.185(10) Uani 1 1 d D . .
H133 H -0.5383 -0.1441 0.2500 0.222 Uiso 1 1 calc R . .
C134 C -0.4211(15) -0.0973(17) 0.3445(12) 0.196(12) Uani 1 1 d D . .
H134 H -0.3555 -0.0761 0.3308 0.235 Uiso 1 1 calc R . .
C135 C -0.4076(16) -0.085(2) 0.4124(11) 0.37(3) Uani 1 1 d D . .
H135 H -0.3338 -0.0467 0.4457 0.443 Uiso 1 1 calc R . .
C136 C -0.502(2) -0.1281(19) 0.4312(9) 0.229(18) Uani 1 1 d D . .
H136 H -0.4924 -0.1261 0.4776 0.275 Uiso 1 1 calc R . .
C141 C -0.0412(17) 0.0628(14) -0.0160(9) 0.111(5) Uani 1 1 d . . .
H141 H -0.0685 0.1067 -0.0276 0.133 Uiso 1 1 calc R . .
C142 C 0.0658(18) 0.0946(14) 0.0310(10) 0.125(6) Uani 1 1 d . . .
H142 H 0.1102 0.1603 0.0530 0.151 Uiso 1 1 calc R . .
C143 C 0.1101(15) 0.0343(14) 0.0469(8) 0.117(6) Uani 1 1 d . . .
H143 H 0.1855 0.0575 0.0781 0.140 Uiso 1 1 calc R . .

loop_
_atom_site_aniso_label
_atom_site_aniso_U_11
_atom_site_aniso_U_22
_atom_site_aniso_U_33
_atom_site_aniso_U_23
_atom_site_aniso_U_13
_atom_site_aniso_U_12
Ir 0.0288(2) 0.0319(2) 0.0293(2) 0.01068(15) 0.00871(14) 0.01132(16)
Rh 0.0257(3) 0.0290(3) 0.0238(3) 0.0089(2) 0.0058(2) 0.0121(3)
P1 0.0269(10) 0.0308(11) 0.0287(10) 0.0111(8) 0.0080(8) 0.0101(8)
P2 0.0337(11) 0.0341(12) 0.0292(10) 0.0110(9) 0.0095(9) 0.0156(9)
P3 0.0323(10) 0.0305(11) 0.0306(10) 0.0111(9) 0.0100(9) 0.0122(9)
P4 0.0394(12) 0.0356(12) 0.0371(11) 0.0136(10) 0.0089(10) 0.0133(10)
Si1 0.0265(11) 0.0308(12) 0.0334(11) 0.0070(9) 0.0056(9) 0.0099(9)
Si2 0.0395(12) 0.0404(13) 0.0320(11) 0.0134(10) 0.0077(10) 0.0186(11)
O1 0.066(4) 0.061(4) 0.063(4) 0.015(3) 0.034(4) 0.042(4)
O2 0.069(4) 0.071(5) 0.061(4) 0.025(4) 0.036(4) 0.049(4)
O3 0.069(4) 0.061(4) 0.060(4) 0.019(3) 0.033(4) 0.039(4)
C1 0.041(5) 0.041(5) 0.042(5) 0.031(4) 0.011(4) 0.011(4)
C2 0.040(5) 0.047(5) 0.046(5) 0.032(4) 0.015(4) 0.019(4)
C3 0.042(5) 0.041(5) 0.035(5) 0.021(4) 0.013(4) 0.013(4)
C4 0.031(4) 0.033(5) 0.036(4) 0.011(4) 0.013(4) 0.011(4)
C5 0.043(5) 0.025(4) 0.034(4) 0.012(4) 0.008(4) 0.010(4)
C11 0.027(4) 0.033(4) 0.025(4) 0.006(3) 0.009(3) 0.007(3)
C12 0.038(5) 0.055(6) 0.036(5) 0.018(4) 0.010(4) 0.019(4)
C13 0.048(5) 0.067(7) 0.042(5) 0.010(5) 0.020(5) 0.020(5)
C14 0.046(5) 0.065(7) 0.034(5) 0.012(5) 0.014(4) 0.011(5)
C15 0.043(5) 0.057(6) 0.035(5) 0.021(4) 0.006(4) 0.016(5)
C16 0.034(4) 0.038(5) 0.037(5) 0.012(4) 0.009(4) 0.005(4)
C21 0.028(4) 0.033(5) 0.038(4) 0.017(4) 0.012(3) 0.011(4)
C22 0.037(5) 0.048(6) 0.039(5) 0.016(4) 0.010(4) 0.010(4)
C23 0.031(5) 0.079(7) 0.054(6) 0.034(6) 0.012(4) 0.015(5)
C24 0.047(6) 0.084(8) 0.059(6) 0.029(6) 0.031(5) 0.033(6)
C25 0.059(6) 0.062(7) 0.055(6) 0.013(5) 0.031(5) 0.031(5)
C26 0.038(5) 0.034(5) 0.043(5) 0.010(4) 0.017(4) 0.015(4)
C31 0.034(4) 0.026(4) 0.044(5) 0.012(4) 0.009(4) 0.013(4)
C32 0.063(6) 0.053(6) 0.050(5) 0.027(5) 0.024(5) 0.034(5)
C33 0.071(7) 0.051(6) 0.080(7) 0.038(6) 0.028(6) 0.034(6)
C34 0.078(8) 0.049(7) 0.093(9) 0.031(6) 0.028(7) 0.038(6)
C35 0.087(8) 0.059(7) 0.066(7) 0.015(6) 0.030(6) 0.049(6)
C36 0.065(6) 0.050(6) 0.056(6) 0.016(5) 0.023(5) 0.036(5)
C41 0.038(5) 0.045(5) 0.039(5) 0.022(4) 0.015(4) 0.022(4)
C42 0.056(6) 0.052(6) 0.038(5) 0.017(4) 0.020(4) 0.031(5)
C43 0.061(6) 0.066(7) 0.040(5) 0.027(5) 0.025(5) 0.036(6)
C44 0.065(7) 0.097(9) 0.052(6) 0.041(6) 0.037(5) 0.051(7)
C45 0.045(6) 0.084(8) 0.070(7) 0.048(6) 0.027(5) 0.028(5)
C46 0.048(5) 0.061(6) 0.045(5) 0.027(5) 0.022(4) 0.022(5)
C51 0.043(5) 0.035(5) 0.036(4) 0.024(4) 0.014(4) 0.022(4)
C52 0.043(5) 0.040(5) 0.041(5) 0.011(4) 0.018(4) 0.016(4)
C53 0.070(7) 0.049(6) 0.051(6) 0.008(5) 0.019(5) 0.038(5)
C54 0.111(9) 0.074(8) 0.058(6) 0.037(6) 0.057(7) 0.062(7)
C55 0.070(7) 0.068(7) 0.077(7) 0.035(6) 0.053(6) 0.034(6)
C56 0.052(5) 0.042(5) 0.055(6) 0.017(4) 0.027(5) 0.018(4)
C61 0.036(4) 0.034(5) 0.038(5) 0.010(4) 0.011(4) 0.015(4)
C62 0.042(5) 0.041(5) 0.037(5) 0.017(4) 0.014(4) 0.020(4)
C63 0.043(5) 0.049(6) 0.064(6) 0.025(5) 0.029(5) 0.028(4)
C64 0.037(5) 0.053(6) 0.065(6) 0.022(5) 0.016(5) 0.022(4)
C65 0.048(5) 0.053(6) 0.045(5) 0.016(4) 0.006(4) 0.027(5)
C66 0.043(5) 0.044(5) 0.036(5) 0.017(4) 0.016(4) 0.019(4)
C71 0.038(5) 0.043(5) 0.039(5) 0.016(4) 0.017(4) 0.017(4)
C72 0.046(5) 0.043(6) 0.045(5) 0.018(4) 0.009(4) 0.014(4)
C73 0.046(5) 0.048(6) 0.054(6) 0.015(5) 0.004(5) 0.000(5)
C74 0.055(6) 0.045(6) 0.062(7) 0.017(5) 0.014(5) -0.001(5)
C75 0.063(6) 0.044(6) 0.062(7) 0.031(5) 0.016(5) 0.004(5)
C76 0.039(5) 0.047(6) 0.049(5) 0.026(5) 0.012(4) 0.009(4)
C81 0.034(5) 0.021(4) 0.071(6) 0.012(4) 0.010(4) 0.013(4)
C82 0.053(6) 0.068(7) 0.070(7) 0.014(6) 0.028(6) 0.022(5)
C83 0.076(8) 0.065(8) 0.095(9) 0.000(7) 0.048(8) 0.019(6)
C84 0.068(9) 0.076(9) 0.139(13) 0.030(9) 0.054(9) 0.037(7)
C85 0.054(7) 0.082(9) 0.129(12) 0.035(9) 0.019(8) 0.043(7)
C86 0.059(6) 0.050(6) 0.084(8) 0.021(6) 0.021(6) 0.029(5)
C91 0.040(5) 0.025(4) 0.034(4) 0.009(4) 0.005(4) 0.010(4)
C92 0.049(5) 0.053(6) 0.034(5) 0.012(4) 0.011(4) 0.021(5)
C93 0.077(7) 0.048(6) 0.043(5) 0.005(5) 0.019(5) 0.033(6)
C94 0.090(8) 0.040(6) 0.052(6) 0.003(5) 0.005(6) 0.028(6)
C95 0.053(6) 0.037(6) 0.046(6) -0.006(4) -0.007(5) 0.006(5)
C96 0.042(5) 0.037(5) 0.057(6) 0.016(5) 0.008(4) 0.012(4)
C101 0.030(4) 0.039(5) 0.049(5) 0.007(4) 0.015(4) 0.004(4)
C102 0.044(6) 0.078(8) 0.054(6) 0.019(5) 0.015(5) 0.022(5)
C103 0.062(8) 0.096(10) 0.075(8) 0.000(7) 0.039(7) 0.011(7)
C104 0.049(7) 0.061(8) 0.109(11) -0.006(7) 0.038(7) 0.009(6)
C105 0.040(6) 0.056(7) 0.115(10) 0.019(7) 0.021(6) 0.027(5)
C106 0.039(5) 0.056(6) 0.075(7) 0.018(5) 0.014(5) 0.025(5)
C111 0.032(4) 0.057(6) 0.032(4) 0.005(4) 0.002(4) 0.025(4)
C112 0.066(6) 0.051(6) 0.042(5) 0.007(5) 0.007(5) 0.029(5)
C113 0.059(6) 0.045(6) 0.071(8) 0.005(6) -0.005(6) 0.021(5)
C114 0.058(7) 0.069(8) 0.062(7) -0.016(6) 0.005(6) 0.025(6)
C115 0.078(8) 0.102(11) 0.047(6) -0.007(7) 0.024(6) 0.039(8)
C116 0.064(6) 0.069(7) 0.041(5) 0.009(5) 0.022(5) 0.025(6)
C121 0.048(5) 0.052(6) 0.023(4) 0.006(4) 0.005(4) 0.029(5)
C122 0.080(7) 0.067(7) 0.045(5) 0.021(5) 0.018(5) 0.048(6)
C123 0.100(9) 0.086(9) 0.058(7) 0.015(6) 0.018(7) 0.076(8)
C124 0.092(10) 0.122(12) 0.070(8) -0.006(8) 0.007(7) 0.079(10)
C125 0.057(7) 0.103(10) 0.067(7) -0.005(7) 0.003(6) 0.045(7)
C126 0.055(6) 0.072(7) 0.046(6) -0.005(5) -0.002(5) 0.036(6)
C131 0.29(4) 0.090(16) 0.26(3) 0.05(2) 0.18(3) 0.08(2)
C132 0.17(2) 0.124(19) 0.22(3) 0.02(2) 0.07(2) 0.051(17)
C133 0.22(3) 0.15(2) 0.17(2) 0.003(18) 0.08(2) 0.08(2)
C134 0.083(14) 0.22(3) 0.23(3) 0.00(2) 0.029(16) 0.048(17)
C135 0.20(4) 0.43(7) 0.19(4) 0.00(4) -0.06(3) -0.03(4)
C136 0.27(4) 0.15(2) 0.18(3) 0.07(2) -0.06(3) 0.09(3)
C141 0.128(14) 0.134(16) 0.109(12) 0.030(11) 0.056(11) 0.087(13)
C142 0.143(16) 0.139(16) 0.123(14) 0.008(12) 0.056(13) 0.094(14)
C143 0.126(13) 0.132(15) 0.110(12) 0.000(11) 0.041(11) 0.084(14)

loop_
_atom_type_symbol
_atom_type_description
_atom_type_scat_dispersion_real
_atom_type_scat_dispersion_imag
_atom_type_scat_source
C C 0.0181 0.0091 'International Tables Vol C Tables 4.2.6.8 and 6.1.1.4'
H H 0.0000 0.0000 'International Tables Vol C Tables 4.2.6.8 and 6.1.1.4'
O O 0.0492 0.0322 'International Tables Vol C Tables 4.2.6.8 and 6.1.1.4'
Si Si 0.2541 0.3302 'International Tables Vol C Tables 4.2.6.8 and 6.1.1.4'
P P 0.2955 0.4335 'International Tables Vol C Tables 4.2.6.8 and 6.1.1.4'
Rh Rh 0.0927 3.6045 'International Tables Vol C Tables 4.2.6.8 and 6.1.1.4'
Ir Ir -4.7710 6.5667 'International Tables Vol C Tables 4.2.6.8 and 6.1.1.4'

loop_
_geom_angle_atom_site_label_1
_geom_angle_atom_site_label_2
_geom_angle_atom_site_label_3
_geom_angle
_geom_angle_site_symmetry_1
_geom_angle_site_symmetry_3
_geom_angle_publ_flag
C1 Ir P3 98.6(2) . . ?
C1 Ir Si1 93.5(3) . . ?
P3 Ir Si1 104.38(7) . . ?
C1 Ir P1 92.8(3) . . ?
P3 Ir P1 108.28(7) . . ?
Si1 Ir P1 145.39(7) . . ?
C1 Ir Rh 93.6(2) . . ?
P3 Ir Rh 156.46(5) . . ?
Si1 Ir Rh 54.55(5) . . ?
P1 Ir Rh 91.09(5) . . ?
C3 Rh C2 167.3(4) . . ?
C3 Rh P2 97.3(3) . . ?
C2 Rh P2 93.5(3) . . ?
C3 Rh Si2 83.5(2) . . ?
C2 Rh Si2 88.0(2) . . ?
P2 Rh Si2 101.02(7) . . ?
C3 Rh Si1 88.5(2) . . ?
C2 Rh Si1 86.4(2) . . ?
P2 Rh Si1 145.16(7) . . ?
Si2 Rh Si1 113.78(8) . . ?
C3 Rh Ir 93.2(2) . . ?
C2 Rh Ir 92.8(2) . . ?
P2 Rh Ir 93.57(5) . . ?
Si2 Rh Ir 165.33(6) . . ?
Si1 Rh Ir 51.71(5) . . ?
C21 P1 C11 103.5(3) . . ?
C21 P1 C4 103.3(3) . . ?
C11 P1 C4 101.8(4) . . ?
C21 P1 Ir 121.3(3) . . ?
C11 P1 Ir 114.9(2) . . ?
C4 P1 Ir 109.9(3) . . ?
C41 P2 C4 105.3(4) . . ?
C41 P2 C31 100.6(4) . . ?
C4 P2 C31 102.7(4) . . ?
C41 P2 Rh 120.9(3) . . ?
C4 P2 Rh 110.0(3) . . ?
C31 P2 Rh 115.3(3) . . ?
C51 P3 C61 102.7(4) . . ?
C51 P3 C5 104.5(4) . . ?
C61 P3 C5 101.8(4) . . ?
C51 P3 Ir 115.1(2) . . ?
C61 P3 Ir 117.0(3) . . ?
C5 P3 Ir 114.0(3) . . ?
C81 P4 C71 98.0(4) . . ?
C81 P4 C5 101.0(4) . . ?
C71 P4 C5 101.3(4) . . ?
C101 Si1 C91 103.9(4) . . ?
C101 Si1 Ir 120.4(3) . . ?
C91 Si1 Ir 122.2(3) . . ?
C101 Si1 Rh 113.7(3) . . ?
C91 Si1 Rh 121.5(3) . . ?
Ir Si1 Rh 73.73(6) . . ?
C121 Si2 C111 108.1(4) . . ?
C121 Si2 Rh 115.0(3) . . ?
C111 Si2 Rh 115.8(3) . . ?
O1 C1 Ir 179.3(8) . . ?
O2 C2 Rh 176.9(8) . . ?
O3 C3 Rh 176.9(7) . . ?
P2 C4 P1 112.9(4) . . ?
P3 C5 P4 116.1(4) . . ?
C16 C11 C12 117.5(7) . . ?
C16 C11 P1 121.1(6) . . ?
C12 C11 P1 120.7(6) . . ?
C11 C12 C13 121.3(8) . . ?
C14 C13 C12 119.1(9) . . ?
C15 C14 C13 119.9(9) . . ?
C14 C15 C16 121.1(9) . . ?
C11 C16 C15 121.0(8) . . ?
C22 C21 C26 118.3(7) . . ?
C22 C21 P1 121.7(6) . . ?
C26 C21 P1 119.9(6) . . ?
C21 C22 C23 121.2(9) . . ?
C24 C23 C22 119.8(9) . . ?
C25 C24 C23 120.0(9) . . ?
C24 C25 C26 120.4(9) . . ?
C21 C26 C25 120.2(8) . . ?
C36 C31 C32 118.3(8) . . ?
C36 C31 P2 121.2(6) . . ?
C32 C31 P2 120.2(6) . . ?
C31 C32 C33 121.2(9) . . ?
C34 C33 C32 119.3(10) . . ?
C35 C34 C33 120.6(10) . . ?
C34 C35 C36 120.8(10) . . ?
C31 C36 C35 119.9(9) . . ?
C46 C41 C42 118.5(8) . . ?
C46 C41 P2 121.4(7) . . ?
C42 C41 P2 120.0(6) . . ?
C43 C42 C41 118.8(9) . . ?
C44 C43 C42 121.9(9) . . ?
C43 C44 C45 120.1(9) . . ?
C44 C45 C46 119.7(10) . . ?
C41 C46 C45 120.9(9) . . ?
C56 C51 C52 117.9(8) . . ?
C56 C51 P3 123.5(7) . . ?
C52 C51 P3 118.6(6) . . ?
C53 C52 C51 121.1(8) . . ?
C52 C53 C54 120.3(9) . . ?
C55 C54 C53 119.4(9) . . ?
C54 C55 C56 120.8(9) . . ?
C51 C56 C55 120.4(9) . . ?
C66 C61 C62 117.9(8) . . ?
C66 C61 P3 123.8(6) . . ?
C62 C61 P3 118.2(6) . . ?
C63 C62 C61 120.4(8) . . ?
C64 C63 C62 121.2(8) . . ?
C63 C64 C65 118.9(8) . . ?
C64 C65 C66 120.6(8) . . ?
C61 C66 C65 120.9(8) . . ?
C76 C71 C72 117.9(8) . . ?
C76 C71 P4 116.5(6) . . ?
C72 C71 P4 125.6(7) . . ?
C73 C72 C71 121.1(9) . . ?
C72 C73 C74 120.4(9) . . ?
C73 C74 C75 119.5(9) . . ?
C76 C75 C74 120.2(9) . . ?
C75 C76 C71 120.9(9) . . ?
C86 C81 C82 117.5(9) . . ?
C86 C81 P4 117.7(8) . . ?
C82 C81 P4 124.8(7) . . ?
C83 C82 C81 122.6(11) . . ?
C82 C83 C84 118.8(13) . . ?
C85 C84 C83 120.2(12) . . ?
C84 C85 C86 121.2(12) . . ?
C81 C86 C85 119.7(11) . . ?
C92 C91 C96 116.4(8) . . ?
C92 C91 Si1 122.2(6) . . ?
C96 C91 Si1 121.4(7) . . ?
C93 C92 C91 122.0(9) . . ?
C92 C93 C94 119.3(9) . . ?
C95 C94 C93 119.5(9) . . ?
C96 C95 C94 121.3(9) . . ?
C95 C96 C91 121.5(9) . . ?
C102 C101 C106 115.8(8) . . ?
C102 C101 Si1 122.6(7) . . ?
C106 C101 Si1 121.7(7) . . ?
C101 C102 C103 121.7(11) . . ?
C104 C103 C102 121.0(12) . . ?
C103 C104 C105 119.0(11) . . ?
C104 C105 C106 119.9(11) . . ?
C105 C106 C101 122.5(11) . . ?
C116 C111 C112 115.3(9) . . ?
C116 C111 Si2 119.9(8) . . ?
C112 C111 Si2 124.7(7) . . ?
C113 C112 C111 121.8(10) . . ?
C114 C113 C112 120.7(11) . . ?
C115 C114 C113 119.0(10) . . ?
C114 C115 C116 120.2(11) . . ?
C115 C116 C111 123.1(11) . . ?
C122 C121 C126 116.3(9) . . ?
C122 C121 Si2 121.0(7) . . ?
C126 C121 Si2 122.7(7) . . ?
C123 C122 C121 122.8(11) . . ?
C124 C123 C122 119.0(11) . . ?
C125 C124 C123 120.9(11) . . ?
C124 C125 C126 119.3(12) . . ?
C125 C126 C121 121.6(10) . . ?
C136 C131 C132 119.3(17) . . ?
C131 C132 C133 120.5(18) . . ?
C134 C133 C132 119.4(17) . . ?
C133 C134 C135 120.4(17) . . ?
C134 C135 C136 119.1(17) . . ?
C131 C136 C135 120.6(17) . . ?
C142 C141 C143 120.0(17) . 2 ?
C143 C142 C141 121.8(18) . . ?
C142 C143 C141 118.2(17) . 2 ?

loop_
_geom_bond_atom_site_label_1
_geom_bond_atom_site_label_2
_geom_bond_distance
_geom_bond_site_symmetry_2
_geom_bond_publ_flag
Ir C1 1.905(10) . ?
Ir P3 2.273(2) . ?
Ir Si1 2.338(2) . ?
Ir P1 2.3408(19) . ?
Ir Rh 2.8594(6) . ?
Rh C3 1.878(10) . ?
Rh C2 1.904(10) . ?
Rh P2 2.372(2) . ?
Rh Si2 2.398(2) . ?
Rh Si1 2.427(2) . ?
P1 C21 1.819(8) . ?
P1 C11 1.821(7) . ?
P1 C4 1.848(8) . ?
P2 C41 1.827(8) . ?
P2 C4 1.832(8) . ?
P2 C31 1.837(8) . ?
P3 C51 1.821(8) . ?
P3 C61 1.832(8) . ?
P3 C5 1.837(8) . ?
P4 C81 1.832(9) . ?
P4 C71 1.841(9) . ?
P4 C5 1.854(8) . ?
Si1 C101 1.889(8) . ?
Si1 C91 1.894(8) . ?
Si2 C121 1.881(8) . ?
Si2 C111 1.882(9) . ?
O1 C1 1.141(11) . ?
O2 C2 1.146(10) . ?
O3 C3 1.152(10) . ?
C11 C16 1.385(11) . ?
C11 C12 1.396(11) . ?
C12 C13 1.410(12) . ?
C13 C14 1.384(13) . ?
C14 C15 1.360(13) . ?
C15 C16 1.393(12) . ?
C21 C22 1.386(11) . ?
C21 C26 1.398(11) . ?
C22 C23 1.389(12) . ?
C23 C24 1.387(14) . ?
C24 C25 1.368(13) . ?
C25 C26 1.403(12) . ?
C31 C36 1.384(12) . ?
C31 C32 1.386(12) . ?
C32 C33 1.389(13) . ?
C33 C34 1.369(15) . ?
C34 C35 1.351(15) . ?
C35 C36 1.395(13) . ?
C41 C46 1.382(12) . ?
C41 C42 1.405(12) . ?
C42 C43 1.398(12) . ?
C43 C44 1.343(14) . ?
C44 C45 1.374(14) . ?
C45 C46 1.395(12) . ?
C51 C56 1.386(11) . ?
C51 C52 1.397(12) . ?
C52 C53 1.370(12) . ?
C53 C54 1.384(14) . ?
C54 C55 1.362(15) . ?
C55 C56 1.391(13) . ?
C61 C66 1.373(11) . ?
C61 C62 1.400(11) . ?
C62 C63 1.371(12) . ?
C63 C64 1.361(13) . ?
C64 C65 1.376(13) . ?
C65 C66 1.381(12) . ?
C71 C76 1.392(12) . ?
C71 C72 1.394(12) . ?
C72 C73 1.372(13) . ?
C73 C74 1.377(14) . ?
C74 C75 1.382(14) . ?
C75 C76 1.380(13) . ?
C81 C86 1.379(13) . ?
C81 C82 1.385(14) . ?
C82 C83 1.379(14) . ?
C83 C84 1.385(18) . ?
C84 C85 1.336(18) . ?
C85 C86 1.416(16) . ?
C91 C92 1.407(12) . ?
C91 C96 1.416(12) . ?
C92 C93 1.388(13) . ?
C93 C94 1.402(15) . ?
C94 C95 1.373(14) . ?
C95 C96 1.365(13) . ?
C101 C102 1.377(13) . ?
C101 C106 1.391(12) . ?
C102 C103 1.389(15) . ?
C103 C104 1.356(18) . ?
C104 C105 1.367(17) . ?
C105 C106 1.381(13) . ?
C111 C116 1.382(12) . ?
C111 C112 1.395(13) . ?
C112 C113 1.381(14) . ?
C113 C114 1.371(16) . ?
C114 C115 1.359(17) . ?
C115 C116 1.378(14) . ?
C121 C122 1.386(13) . ?
C121 C126 1.398(13) . ?
C122 C123 1.381(14) . ?
C123 C124 1.370(18) . ?
C124 C125 1.369(17) . ?
C125 C126 1.391(14) . ?
C131 C136 1.3605(11) . ?
C131 C132 1.3609(10) . ?
C132 C133 1.3609(10) . ?
C133 C134 1.3605(11) . ?
C134 C135 1.3607(10) . ?
C135 C136 1.3607(10) . ?
C141 C142 1.36(2) . ?
C141 C143 1.39(2) 2 ?
C142 C143 1.35(2) . ?
C143 C141 1.39(2) 2 ?

loop_
_geom_torsion_atom_site_label_1
_geom_torsion_atom_site_label_2
_geom_torsion_atom_site_label_3
_geom_torsion_atom_site_label_4
_geom_torsion
_geom_torsion_site_symmetry_1
_geom_torsion_site_symmetry_2
_geom_torsion_site_symmetry_3
_geom_torsion_site_symmetry_4
_geom_torsion_publ_flag
C1 Ir Rh C3 -177.3(3) . . . . ?
P3 Ir Rh C3 -56.2(3) . . . . ?
Si1 Ir Rh C3 -85.6(3) . . . . ?
P1 Ir Rh C3 89.9(3) . . . . ?
C1 Ir Rh C2 -8.5(3) . . . . ?
P3 Ir Rh C2 112.6(3) . . . . ?
Si1 Ir Rh C2 83.2(3) . . . . ?
P1 Ir Rh C2 -101.3(3) . . . . ?
C1 Ir Rh P2 85.1(2) . . . . ?
P3 Ir Rh P2 -153.72(14) . . . . ?
Si1 Ir Rh P2 176.84(8) . . . . ?
P1 Ir Rh P2 -7.68(7) . . . . ?
C1 Ir Rh Si2 -101.2(3) . . . . ?
P3 Ir Rh Si2 20.0(3) . . . . ?
Si1 Ir Rh Si2 -9.5(2) . . . . ?
P1 Ir Rh Si2 166.0(2) . . . . ?
C1 Ir Rh Si1 -91.7(3) . . . . ?
P3 Ir Rh Si1 29.44(15) . . . . ?
P1 Ir Rh Si1 175.47(8) . . . . ?
C1 Ir P1 C21 178.5(4) . . . . ?
P3 Ir P1 C21 78.5(3) . . . . ?
Si1 Ir P1 C21 -81.4(3) . . . . ?
Rh Ir P1 C21 -87.9(3) . . . . ?
C1 Ir P1 C11 52.9(4) . . . . ?
P3 Ir P1 C11 -47.1(3) . . . . ?
Si1 Ir P1 C11 153.0(3) . . . . ?
Rh Ir P1 C11 146.5(3) . . . . ?
C1 Ir P1 C4 -61.2(4) . . . . ?
P3 Ir P1 C4 -161.1(3) . . . . ?
Si1 Ir P1 C4 39.0(3) . . . . ?
Rh Ir P1 C4 32.5(3) . . . . ?
C3 Rh P2 C41 11.7(4) . . . . ?
C2 Rh P2 C41 -161.6(4) . . . . ?
Si2 Rh P2 C41 -73.0(3) . . . . ?
Si1 Rh P2 C41 109.7(3) . . . . ?
Ir Rh P2 C41 105.4(3) . . . . ?
C3 Rh P2 C4 -111.4(4) . . . . ?
C2 Rh P2 C4 75.3(4) . . . . ?
Si2 Rh P2 C4 163.9(3) . . . . ?
Si1 Rh P2 C4 -13.4(3) . . . . ?
Ir Rh P2 C4 -17.7(3) . . . . ?
C3 Rh P2 C31 133.1(4) . . . . ?
C2 Rh P2 C31 -40.3(4) . . . . ?
Si2 Rh P2 C31 48.3(3) . . . . ?
Si1 Rh P2 C31 -128.9(3) . . . . ?
Ir Rh P2 C31 -133.3(3) . . . . ?
C1 Ir P3 C51 2.6(4) . . . . ?
Si1 Ir P3 C51 -93.2(3) . . . . ?
P1 Ir P3 C51 98.4(3) . . . . ?
Rh Ir P3 C51 -117.6(3) . . . . ?
C1 Ir P3 C61 -118.2(4) . . . . ?
Si1 Ir P3 C61 146.0(3) . . . . ?
P1 Ir P3 C61 -22.4(3) . . . . ?
Rh Ir P3 C61 121.6(3) . . . . ?
C1 Ir P3 C5 123.3(4) . . . . ?
Si1 Ir P3 C5 27.5(3) . . . . ?
P1 Ir P3 C5 -140.9(3) . . . . ?
Rh Ir P3 C5 3.1(4) . . . . ?
C1 Ir Si1 C101 -16.4(4) . . . . ?
P3 Ir Si1 C101 83.4(3) . . . . ?
P1 Ir Si1 C101 -116.3(3) . . . . ?
Rh Ir Si1 C101 -108.3(3) . . . . ?
C1 Ir Si1 C91 -150.7(4) . . . . ?
P3 Ir Si1 C91 -51.0(3) . . . . ?
P1 Ir Si1 C91 109.4(3) . . . . ?
Rh Ir Si1 C91 117.4(3) . . . . ?
C1 Ir Si1 Rh 91.9(2) . . . . ?
P3 Ir Si1 Rh -168.31(6) . . . . ?
P1 Ir Si1 Rh -7.98(14) . . . . ?
C3 Rh Si1 C101 -148.2(4) . . . . ?
C2 Rh Si1 C101 20.2(4) . . . . ?
P2 Rh Si1 C101 111.1(3) . . . . ?
Si2 Rh Si1 C101 -66.0(3) . . . . ?
Ir Rh Si1 C101 116.6(3) . . . . ?
C3 Rh Si1 C91 -23.0(4) . . . . ?
C2 Rh Si1 C91 145.4(4) . . . . ?
P2 Rh Si1 C91 -123.7(3) . . . . ?
Si2 Rh Si1 C91 59.2(3) . . . . ?
Ir Rh Si1 C91 -118.2(3) . . . . ?
C3 Rh Si1 Ir 95.2(3) . . . . ?
C2 Rh Si1 Ir -96.4(3) . . . . ?
P2 Rh Si1 Ir -5.52(14) . . . . ?
Si2 Rh Si1 Ir 177.39(7) . . . . ?
C3 Rh Si2 C121 163.8(4) . . . . ?
C2 Rh Si2 C121 -6.9(4) . . . . ?
P2 Rh Si2 C121 -100.0(3) . . . . ?
Si1 Rh Si2 C121 78.3(3) . . . . ?
Ir Rh Si2 C121 86.4(4) . . . . ?
C3 Rh Si2 C111 36.4(4) . . . . ?
C2 Rh Si2 C111 -134.2(4) . . . . ?
P2 Rh Si2 C111 132.6(3) . . . . ?
Si1 Rh Si2 C111 -49.1(3) . . . . ?
Ir Rh Si2 C111 -41.0(4) . . . . ?
P3 Ir C1 O1 120(64) . . . . ?
Si1 Ir C1 O1 -135(64) . . . . ?
P1 Ir C1 O1 11(64) . . . . ?
Rh Ir C1 O1 -81(64) . . . . ?
C3 Rh C2 O2 -166(13) . . . . ?
P2 Rh C2 O2 -17(13) . . . . ?
Si2 Rh C2 O2 -118(13) . . . . ?
Si1 Rh C2 O2 128(13) . . . . ?
Ir Rh C2 O2 77(13) . . . . ?
C2 Rh C3 O3 105(14) . . . . ?
P2 Rh C3 O3 -43(14) . . . . ?
Si2 Rh C3 O3 57(14) . . . . ?
Si1 Rh C3 O3 171(14) . . . . ?
Ir Rh C3 O3 -137(14) . . . . ?
C41 P2 C4 P1 -85.9(5) . . . . ?
C31 P2 C4 P1 169.2(4) . . . . ?
Rh P2 C4 P1 46.0(4) . . . . ?
C21 P1 C4 P2 76.4(5) . . . . ?
C11 P1 C4 P2 -176.5(4) . . . . ?
Ir P1 C4 P2 -54.3(4) . . . . ?
C51 P3 C5 P4 -66.9(5) . . . . ?
C61 P3 C5 P4 39.7(5) . . . . ?
Ir P3 C5 P4 166.7(3) . . . . ?
C81 P4 C5 P3 -93.9(5) . . . . ?
C71 P4 C5 P3 165.5(5) . . . . ?
C21 P1 C11 C16 -47.4(7) . . . . ?
C4 P1 C11 C16 -154.3(6) . . . . ?
Ir P1 C11 C16 86.9(6) . . . . ?
C21 P1 C11 C12 142.3(7) . . . . ?
C4 P1 C11 C12 35.4(7) . . . . ?
Ir P1 C11 C12 -83.3(7) . . . . ?
C16 C11 C12 C13 -0.1(12) . . . . ?
P1 C11 C12 C13 170.5(7) . . . . ?
C11 C12 C13 C14 -0.6(13) . . . . ?
C12 C13 C14 C15 1.2(14) . . . . ?
C13 C14 C15 C16 -1.0(14) . . . . ?
C12 C11 C16 C15 0.2(12) . . . . ?
P1 C11 C16 C15 -170.3(6) . . . . ?
C14 C15 C16 C11 0.3(13) . . . . ?
C11 P1 C21 C22 -31.3(8) . . . . ?
C4 P1 C21 C22 74.5(7) . . . . ?
Ir P1 C21 C22 -162.0(6) . . . . ?
C11 P1 C21 C26 152.6(6) . . . . ?
C4 P1 C21 C26 -101.6(7) . . . . ?
Ir P1 C21 C26 22.0(7) . . . . ?
C26 C21 C22 C23 -2.7(12) . . . . ?
P1 C21 C22 C23 -178.8(7) . . . . ?
C21 C22 C23 C24 3.4(14) . . . . ?
C22 C23 C24 C25 -3.0(15) . . . . ?
C23 C24 C25 C26 2.0(15) . . . . ?
C22 C21 C26 C25 1.7(12) . . . . ?
P1 C21 C26 C25 177.9(7) . . . . ?
C24 C25 C26 C21 -1.4(14) . . . . ?
C41 P2 C31 C36 -151.8(7) . . . . ?
C4 P2 C31 C36 -43.3(8) . . . . ?
Rh P2 C31 C36 76.4(7) . . . . ?
C41 P2 C31 C32 34.7(8) . . . . ?
C4 P2 C31 C32 143.2(7) . . . . ?
Rh P2 C31 C32 -97.1(7) . . . . ?
C36 C31 C32 C33 1.1(14) . . . . ?
P2 C31 C32 C33 174.8(8) . . . . ?
C31 C32 C33 C34 0.0(16) . . . . ?
C32 C33 C34 C35 -0.4(17) . . . . ?
C33 C34 C35 C36 -0.3(18) . . . . ?
C32 C31 C36 C35 -1.7(14) . . . . ?
P2 C31 C36 C35 -175.3(8) . . . . ?
C34 C35 C36 C31 1.3(17) . . . . ?
C4 P2 C41 C46 -29.2(8) . . . . ?
C31 P2 C41 C46 77.3(8) . . . . ?
Rh P2 C41 C46 -154.5(6) . . . . ?
C4 P2 C41 C42 154.8(7) . . . . ?
C31 P2 C41 C42 -98.7(7) . . . . ?
Rh P2 C41 C42 29.5(8) . . . . ?
C46 C41 C42 C43 -0.7(12) . . . . ?
P2 C41 C42 C43 175.4(6) . . . . ?
C41 C42 C43 C44 -0.3(14) . . . . ?
C42 C43 C44 C45 1.2(15) . . . . ?
C43 C44 C45 C46 -1.2(15) . . . . ?
C42 C41 C46 C45 0.8(13) . . . . ?
P2 C41 C46 C45 -175.3(7) . . . . ?
C44 C45 C46 C41 0.1(15) . . . . ?
C61 P3 C51 C56 -117.4(7) . . . . ?
C5 P3 C51 C56 -11.4(8) . . . . ?
Ir P3 C51 C56 114.3(7) . . . . ?
C61 P3 C51 C52 65.0(7) . . . . ?
C5 P3 C51 C52 170.9(6) . . . . ?
Ir P3 C51 C52 -63.4(7) . . . . ?
C56 C51 C52 C53 2.5(12) . . . . ?
P3 C51 C52 C53 -179.6(7) . . . . ?
C51 C52 C53 C54 -2.0(14) . . . . ?
C52 C53 C54 C55 -0.9(15) . . . . ?
C53 C54 C55 C56 3.3(16) . . . . ?
C52 C51 C56 C55 -0.2(13) . . . . ?
P3 C51 C56 C55 -177.9(7) . . . . ?
C54 C55 C56 C51 -2.7(15) . . . . ?
C51 P3 C61 C66 9.7(8) . . . . ?
C5 P3 C61 C66 -98.3(8) . . . . ?
Ir P3 C61 C66 136.8(7) . . . . ?
C51 P3 C61 C62 -171.0(6) . . . . ?
C5 P3 C61 C62 81.0(7) . . . . ?
Ir P3 C61 C62 -43.9(7) . . . . ?
C66 C61 C62 C63 -2.2(12) . . . . ?
P3 C61 C62 C63 178.4(7) . . . . ?
C61 C62 C63 C64 -0.2(13) . . . . ?
C62 C63 C64 C65 2.3(14) . . . . ?
C63 C64 C65 C66 -1.9(14) . . . . ?
C62 C61 C66 C65 2.6(13) . . . . ?
P3 C61 C66 C65 -178.1(7) . . . . ?
C64 C65 C66 C61 -0.6(14) . . . . ?
C81 P4 C71 C76 92.7(7) . . . . ?
C5 P4 C71 C76 -164.3(7) . . . . ?
C81 P4 C71 C72 -84.0(8) . . . . ?
C5 P4 C71 C72 19.0(8) . . . . ?
C76 C71 C72 C73 -0.1(14) . . . . ?
P4 C71 C72 C73 176.6(8) . . . . ?
C71 C72 C73 C74 -0.8(16) . . . . ?
C72 C73 C74 C75 1.5(17) . . . . ?
C73 C74 C75 C76 -1.4(17) . . . . ?
C74 C75 C76 C71 0.5(16) . . . . ?
C72 C71 C76 C75 0.2(14) . . . . ?
P4 C71 C76 C75 -176.8(8) . . . . ?
C71 P4 C81 C86 -119.5(7) . . . . ?
C5 P4 C81 C86 137.3(7) . . . . ?
C71 P4 C81 C82 59.2(9) . . . . ?
C5 P4 C81 C82 -44.0(9) . . . . ?
C86 C81 C82 C83 0.8(15) . . . . ?
P4 C81 C82 C83 -177.9(8) . . . . ?
C81 C82 C83 C84 -0.1(18) . . . . ?
C82 C83 C84 C85 0.1(19) . . . . ?
C83 C84 C85 C86 -1(2) . . . . ?
C82 C81 C86 C85 -1.6(14) . . . . ?
P4 C81 C86 C85 177.2(8) . . . . ?
C84 C85 C86 C81 1.7(18) . . . . ?
C101 Si1 C91 C92 -175.1(7) . . . . ?
Ir Si1 C91 C92 -34.5(8) . . . . ?
Rh Si1 C91 C92 55.4(7) . . . . ?
C101 Si1 C91 C96 5.4(8) . . . . ?
Ir Si1 C91 C96 146.0(6) . . . . ?
Rh Si1 C91 C96 -124.1(6) . . . . ?
C96 C91 C92 C93 0.7(12) . . . . ?
Si1 C91 C92 C93 -178.8(7) . . . . ?
C91 C92 C93 C94 -0.5(14) . . . . ?
C92 C93 C94 C95 0.4(15) . . . . ?
C93 C94 C95 C96 -0.6(15) . . . . ?
C94 C95 C96 C91 0.9(15) . . . . ?
C92 C91 C96 C95 -0.9(13) . . . . ?
Si1 C91 C96 C95 178.6(7) . . . . ?
C91 Si1 C101 C102 94.1(8) . . . . ?
Ir Si1 C101 C102 -47.3(9) . . . . ?
Rh Si1 C101 C102 -131.7(8) . . . . ?
C91 Si1 C101 C106 -84.6(8) . . . . ?
Ir Si1 C101 C106 133.9(7) . . . . ?
Rh Si1 C101 C106 49.5(8) . . . . ?
C106 C101 C102 C103 -1.9(15) . . . . ?
Si1 C101 C102 C103 179.2(9) . . . . ?
C101 C102 C103 C104 2.2(18) . . . . ?
C102 C103 C104 C105 -2.3(19) . . . . ?
C103 C104 C105 C106 2.2(18) . . . . ?
C104 C105 C106 C101 -2.1(16) . . . . ?
C102 C101 C106 C105 1.9(15) . . . . ?
Si1 C101 C106 C105 -179.2(8) . . . . ?
C121 Si2 C111 C116 97.3(8) . . . . ?
Rh Si2 C111 C116 -132.0(7) . . . . ?
C121 Si2 C111 C112 -85.8(8) . . . . ?
Rh Si2 C111 C112 44.9(8) . . . . ?
C116 C111 C112 C113 -0.9(13) . . . . ?
Si2 C111 C112 C113 -178.0(7) . . . . ?
C111 C112 C113 C114 2.0(16) . . . . ?
C112 C113 C114 C115 -1.0(17) . . . . ?
C113 C114 C115 C116 -0.9(18) . . . . ?
C114 C115 C116 C111 2.0(18) . . . . ?
C112 C111 C116 C115 -1.1(14) . . . . ?
Si2 C111 C116 C115 176.2(8) . . . . ?
C111 Si2 C121 C122 -154.1(7) . . . . ?
Rh Si2 C121 C122 74.8(7) . . . . ?
C111 Si2 C121 C126 25.8(9) . . . . ?
Rh Si2 C121 C126 -105.3(7) . . . . ?
C126 C121 C122 C123 1.8(14) . . . . ?
Si2 C121 C122 C123 -178.3(8) . . . . ?
C121 C122 C123 C124 0.8(16) . . . . ?
C122 C123 C124 C125 -1.8(19) . . . . ?
C123 C124 C125 C126 0(2) . . . . ?
C124 C125 C126 C121 2.6(17) . . . . ?
C122 C121 C126 C125 -3.5(14) . . . . ?
Si2 C121 C126 C125 176.6(8) . . . . ?
C136 C131 C132 C133 4(4) . . . . ?
C131 C132 C133 C134 -2(4) . . . . ?
C132 C133 C134 C135 -5(4) . . . . ?
C133 C134 C135 C136 10(3) . . . . ?
C132 C131 C136 C135 1(4) . . . . ?
C134 C135 C136 C131 -7(4) . . . . ?
C143 C141 C142 C143 3(3) 2 . . . ?
C141 C142 C143 C141 -3(3) . . . 2 ?
